data_1568837
loop_
_publ_author_name
'Mikherdov, Alexander S.'
'Jin, Mingoo'
'Ito, Hajime'

_publ_section_title
;
 Exploring Au(i) involving halogen bonding with N-heterocyclic carbene
 Au(i) aryl complexes in crystalline media
;
_journal_issue 17
_journal_name_full 'Chemical Science'
_journal_page_first 4485
_journal_page_last 4494
_journal_paper_doi 10.1039/D3SC00373F
_journal_volume 14
_journal_year 2023
_chemical_formula_moiety 'C32 H30 Au F4 I2 N3'
_chemical_formula_sum 'C32 H30 Au F4 I2 N3'
_chemical_formula_weight 983.384
_space_group_crystal_system monoclinic
_space_group_IT_number 15
_space_group_name_Hall '-C 2yc'
_space_group_name_H-M_alt 'C 1 2/c 1'
_symmetry_Int_Tables_number 15
_atom_sites_solution_primary direct
_audit_creation_date 2022-03-24
_audit_creation_method
;
Olex2 1.5-alpha
(compiled 2022.03.08 svn.r54f81f84 for OlexSys, GUI svn.r6487)
;
_audit_update_record
;
2022-11-11 deposited with the CCDC.	2023-04-10 downloaded from the CCDC.
;
_cell_angle_alpha 90
_cell_angle_beta 104.2251(11)
_cell_angle_gamma 90
_cell_formula_units_Z 4
_cell_length_a 16.69467(19)
_cell_length_b 12.23706(11)
_cell_length_c 16.78001(16)
_cell_measurement_reflns_used 24476
_cell_measurement_temperature 123
_cell_measurement_theta_max 75.5960
_cell_measurement_theta_min 2.7440
_cell_volume 3322.94(6)
_computing_cell_refinement 'CrysAlisPro 1.171.40.69a (Rigaku OD, 2020)'
_computing_data_collection 'CrysAlisPro 1.171.40.69a (Rigaku OD, 2020)'
_computing_data_reduction 'CrysAlisPro 1.171.40.69a (Rigaku OD, 2020)'
_computing_molecular_graphics 'Olex2 1.5-alpha (Dolomanov et al., 2009)'
_computing_publication_material 'Olex2 1.5-alpha (Dolomanov et al., 2009)'
_computing_structure_refinement 'olex2.refine 1.5-alpha (Bourhis et al., 2015)'
_computing_structure_solution 'SHELXS  (Sheldrick, 2008)'
_diffrn_ambient_temperature 123
_diffrn_detector 'Hybrid Pixel Array Detector'
_diffrn_detector_area_resol_mean 10.0000
_diffrn_detector_type HyPix
_diffrn_measured_fraction_theta_full 0.9993
_diffrn_measured_fraction_theta_max 0.9835
_diffrn_measurement_details
;
List of Runs (angles in degrees, time in seconds):

  # Type    Start    End  Width  t~exp~   \w     \q     \k     \f   Frames
#--------------------------------------------------------------------------
  1  \w    -22.00   4.00   0.50    0.07    --  -49.03  49.00 146.00   52
  2  \w   -101.00 -75.00   0.50    0.07    --  -49.03 -49.00  -0.00   52
  3  \w    -21.00  57.00   0.50    0.07    --   49.03 -49.00  -0.00  156
  4  \w     39.00 120.00   0.50    0.07    --   49.03  49.00 146.00  162
  5  \w   -133.00 -92.00   0.50    0.22    -- -102.00 -49.00  -0.00   82
  6  \w     93.00 146.00   0.50    0.22    --  102.75  49.00 146.00  106
  7  \w     31.00  57.00   0.50    0.22    --  102.75 -49.00  -0.00   52
  8  \w    -14.00  21.00   0.50    0.07    --  -49.03  19.00-120.00   70
  9  \w    -13.00  24.00   0.50    0.07    --  -49.03  19.00 -60.00   74
 10  \w    -14.00  23.00   0.50    0.07    --  -49.03  19.00 150.00   74
 11  \w   -116.00 -29.00   0.50    0.07    --  -49.03 -77.00 -60.00  174
 12  \w    -94.00 -23.00   0.50    0.07    --  -49.03 125.00-120.00  142
 13  \w     32.00 105.00   0.50    0.07    --   49.03  77.00 -90.00  146
 14  \w    -23.00  14.00   0.50    0.07    --   49.03 -19.00   0.00   74
 15  \w   -122.00 -89.00   0.50    0.22    -- -102.00 -57.00-120.00   66
 16  \w    -63.00 -30.00   0.50    0.22    -- -102.00  57.00 150.00   66
 17  \w   -122.00 -89.00   0.50    0.22    -- -102.00 -57.00-130.77   66
 18  \w   -164.00-138.00   0.50    0.22    -- -102.00 -70.00 -89.42   52
 19  \w   -173.00 -91.00   0.50    0.22    -- -102.00 -53.00-104.59  164
 20  \w    -65.00 -30.00   0.50    0.22    -- -102.00  57.00-120.00   70
 21  \w    -65.00 -32.00   0.50    0.22    -- -102.00  57.00-180.00   66
 22  \w    -65.00 -31.00   0.50    0.22    -- -102.00  57.00  30.00   68
 23  \w   -130.00-104.00   0.50    0.22    -- -102.00 -57.00 -30.00   52
 24  \w   -113.00 -88.00   0.50    0.22    -- -102.00 -62.00-116.32   50
 25  \w   -166.00-133.00   0.50    0.22    -- -102.00 -57.00 -30.00   66
 26  \w   -112.00 -87.00   0.50    0.22    -- -102.00 -63.00-100.48   50
 27  \w   -110.00 -85.00   0.50    0.22    -- -102.00 -70.00-109.70   50
 28  \w    -62.00 -35.00   0.50    0.22    -- -102.00  57.00-150.00   54
 29  \w    -65.00 -40.00   0.50    0.22    -- -102.00  57.00 -60.00   50
 30  \w    -63.00 -38.00   0.50    0.22    -- -102.00  57.00 -30.00   50
 31  \w   -160.00 -90.00   0.50    0.22    -- -102.00 -57.00-150.00  140
 32  \w   -109.00 -84.00   0.50    0.22    -- -102.00 -70.00 -89.42   50
 33  \w   -115.00 -89.00   0.50    0.22    -- -102.00 -57.00  90.00   52
 34  \w   -172.00-135.00   0.50    0.22    -- -102.00 -19.00-150.00   74
 35  \w   -106.00 -81.00   0.50    0.22    -- -102.00 -77.00 -90.00   50
 36  \w   -167.00 -82.00   0.50    0.22    -- -102.00 -76.00 -75.67  170
 37  \w   -107.00 -82.00   0.50    0.22    -- -102.00 -77.00-120.00   50
 38  \w    -63.00 -37.00   0.50    0.22    -- -102.00  57.00 -90.00   52
 39  \w   -174.00-130.00   0.50    0.22    -- -102.00 -57.00  90.00   88
 40  \w   -163.00 -89.00   0.50    0.22    -- -102.00 -57.00 -73.56  148
 41  \w   -106.00 -80.00   0.50    0.22    -- -102.00 -79.00 -63.70   52
 42  \w   -107.00 -82.00   0.50    0.22    -- -102.00 -74.00 -73.97   50
 43  \w   -106.00 -81.00   0.50    0.22    -- -102.00 -77.00 -60.00   50
 44  \w   -112.00 -82.00   0.50    0.22    -- -102.00 -78.00 -41.50   60
 45  \w    -65.00 -30.00   0.50    0.22    -- -102.00  57.00 120.00   70
 46  \w   -120.00 -89.00   0.50    0.22    -- -102.00 -57.00 -60.00   62
 47  \w     95.00 163.00   0.50    0.22    --  102.75  19.00  90.00  136
 48  \w     33.00  69.00   0.50    0.22    --  102.75 -57.00-120.00   72
 49  \w     36.00 119.00   0.50    0.22    --  102.75 -77.00  30.00  166
 50  \w     32.00  68.00   0.50    0.22    --  102.75 -57.00-150.00   72
 51  \w     83.00 109.00   0.50    0.22    --  102.75  77.00-120.00   52
 52  \w     32.00  68.00   0.50    0.22    --  102.75 -57.00 -30.00   72
 53  \w     94.00 163.00   0.50    0.22    --  102.75 125.00 120.00  138
 54  \w     32.00  73.00   0.50    0.22    --  102.75-125.00 -30.00   82
 55  \w     32.00  58.00   0.50    0.22    --  102.75 -57.00 150.00   52
;
_diffrn_measurement_device 'four-circle diffractometer'
_diffrn_measurement_device_type 'XtaLAB Synergy R, DW system, HyPix'
_diffrn_measurement_method '\w scans'
_diffrn_orient_matrix_type 'CrysAlisPro convention (1999,Acta A55,543-557)'
_diffrn_orient_matrix_UB_11 -0.0473163000
_diffrn_orient_matrix_UB_12 0.0224813000
_diffrn_orient_matrix_UB_13 -0.0895166000
_diffrn_orient_matrix_UB_21 0.0714741000
_diffrn_orient_matrix_UB_22 0.0730408000
_diffrn_orient_matrix_UB_23 -0.0116231000
_diffrn_orient_matrix_UB_31 0.0415398000
_diffrn_orient_matrix_UB_32 -0.1000107000
_diffrn_orient_matrix_UB_33 -0.0285767000
_diffrn_radiation_monochromator mirror
_diffrn_radiation_probe x-ray
_diffrn_radiation_type 'Cu K\a'
_diffrn_radiation_wavelength 1.54184
_diffrn_reflns_av_R_equivalents 0.0798
_diffrn_reflns_av_unetI/netI 0.0361
_diffrn_reflns_Laue_measured_fraction_full 0.9993
_diffrn_reflns_Laue_measured_fraction_max 0.9835
_diffrn_reflns_limit_h_max 20
_diffrn_reflns_limit_h_min -20
_diffrn_reflns_limit_k_max 15
_diffrn_reflns_limit_k_min -14
_diffrn_reflns_limit_l_max 21
_diffrn_reflns_limit_l_min -21
_diffrn_reflns_number 27298
_diffrn_reflns_point_group_measured_fraction_full 0.9993
_diffrn_reflns_point_group_measured_fraction_max 0.9835
_diffrn_reflns_theta_full 67.6840
_diffrn_reflns_theta_max 76.15
_diffrn_reflns_theta_min 4.53
_diffrn_source 'Rotating-anode X-ray tube'
_diffrn_source_type 'Rigaku (Cu) X-ray Source'
_exptl_absorpt_coefficient_mu 23.319
_exptl_absorpt_correction_T_max 1.00000
_exptl_absorpt_correction_T_min 0.11547
_exptl_absorpt_correction_type multi-scan
_exptl_absorpt_process_details
;
CrysAlisPro 1.171.40.69a (Rigaku Oxford Diffraction, 2020)
Empirical absorption correction using spherical harmonics,
 implemented in SCALE3 ABSPACK scaling algorithm.
;
_exptl_crystal_colour 'clear light yellow'
_exptl_crystal_colour_lustre clear
_exptl_crystal_colour_modifier light
_exptl_crystal_colour_primary yellow
_exptl_crystal_density_diffrn 1.966
_exptl_crystal_description prism
_exptl_crystal_F_000 1847.703
_exptl_crystal_size_max 0.2
_exptl_crystal_size_mid 0.05
_exptl_crystal_size_min 0.05
_refine_diff_density_max 1.6830
_refine_diff_density_min -1.4424
_refine_diff_density_rms 0.2014
_refine_ls_d_res_high 0.7940
_refine_ls_d_res_low 9.7606
_refine_ls_goodness_of_fit_ref 1.0498
_refine_ls_hydrogen_treatment constr
_refine_ls_matrix_type full
_refine_ls_number_constraints 23
_refine_ls_number_parameters 283
_refine_ls_number_reflns 3404
_refine_ls_number_restraints 144
_refine_ls_restrained_S_all 1.0264
_refine_ls_R_factor_all 0.0376
_refine_ls_R_factor_gt 0.0371
_refine_ls_shift/su_max -0.0007
_refine_ls_shift/su_mean 0.0001
_refine_ls_structure_factor_coef Fsqd
_refine_ls_weighting_details 'w=1/[\s^2^(Fo^2^)+(0.0536P)^2^+37.4978P] where P=(Fo^2^+2Fc^2^)/3'
_refine_ls_weighting_scheme calc
_refine_ls_wR_factor_gt 0.0958
_refine_ls_wR_factor_ref 0.0964
_reflns_Friedel_coverage 0.0
_reflns_limit_h_max 20
_reflns_limit_h_min -20
_reflns_limit_k_max 15
_reflns_limit_k_min 0
_reflns_limit_l_max 21
_reflns_limit_l_min 0
_reflns_number_gt 3336
_reflns_number_total 3404
_reflns_threshold_expression I>=2u(I)
_cod_data_source_file d3sc00373f3.cif
_cod_data_source_block 1Py-14-FIB_123K
_cod_depositor_comments 'Adding full bibliography for 1568831--1568854.cif.'
_cod_database_code 1568837
_chemical_oxdiff_formula 'Au I F N C H'
_olex2_refinement_description
;
1. Others
 Fixed Sof: Au1A(0.5) C12A(0.5) C4(0.5) N2A(0.5)
 Fixed U12: Au1A(0) C12A(0) C4(0) N2A(0)
 Fixed U23: Au1A(0) C12A(0) C4(0) N2A(0)
 Fixed X: Au1A(0) C12A(0) C4(0) N2A(0)
 Fixed Z: Au1A(0.25) C12A(0.25) C4(0.25) N2A(0.25)
;
_olex2_submission_special_instructions 'No special instructions were received'
_oxdiff_exptl_absorpt_empirical_details
;
Empirical correction (ABSPACK) includes:
- Absorption correction using spherical harmonics
- Frame scaling
;
_oxdiff_exptl_absorpt_empirical_full_max 6.308
_oxdiff_exptl_absorpt_empirical_full_min 0.477

loop_
_space_group_symop_id
_space_group_symop_operation_xyz
1 x,y,z
2 -x,y,-z+1/2
3 -x,-y,-z
4 x,-y,z-1/2
5 x+1/2,y+1/2,z
6 -x+1/2,y+1/2,-z+1/2
7 -x+1/2,-y+1/2,-z
8 x+1/2,-y+1/2,z-1/2

loop_
_atom_site_label
_atom_site_type_symbol
_atom_site_fract_x
_atom_site_fract_y
_atom_site_fract_z
_atom_site_U_iso_or_equiv
_atom_site_adp_type
_atom_site_occupancy
_atom_site_site_symmetry_order
_atom_site_refinement_flags_posn
_atom_site_refinement_flags_adp
_atom_site_refinement_flags_occupancy
Au1A Au 0.0 0.13988(5) 0.25 0.0156(4) Uani 1.000000 2 S T P
I1A I 0.12231(5) 0.20994(7) 0.13412(5) 0.0252(5) Uani 1.000000 1 . . .
C1A C 0.1984(3) 0.2324(4) 0.0532(3) 0.0196(9) Uani 1.000000 1 . U .
C12A C 0.0 0.3041(6) 0.25 0.0203(14) Uani 1.000000 2 S TU P
F1A F 0.3010(6) 0.1258(7) 0.1334(6) 0.092(3) Uani 1.000000 1 . U .
F2A F 0.1004(5) 0.3406(7) -0.0322(5) 0.078(2) Uani 1.000000 1 . U .
C13A C 0.0459(4) 0.3669(5) 0.3161(4) 0.0379(14) Uani 1.000000 1 . U .
C8A C 0.2091(4) -0.0526(5) 0.2770(5) 0.0446(16) Uani 1.000000 1 . U .
C6A C 0.2988(5) 0.0422(8) 0.3899(5) 0.0557(19) Uani 1.000000 1 . U .
C4 C 0.0 -0.0263(7) 0.25 0.047(3) Uani 1.000000 2 S T P
C2 C 0.1459(4) -0.0465(5) 0.3191(5) 0.0477(17) Uani 1.000000 1 . U .
C7A C 0.2848(4) -0.0073(6) 0.3145(4) 0.0401(14) Uani 1.000000 1 . U .
C3A C 0.1744(4) 0.2948(6) -0.0156(5) 0.0442(17) Uani 1.000000 1 . U .
C2A C 0.2745(4) 0.1885(7) 0.0671(5) 0.0505(19) Uani 1.000000 1 . U .
C14A C 0.0419(6) 0.4800(6) 0.3120(6) 0.063(2) Uani 1.000000 1 . U .
N1A N 0.0658(4) -0.0885(4) 0.2793(5) 0.0601(18) Uani 1.000000 1 . U .
C11A C 0.1962(5) -0.1045(7) 0.1943(7) 0.066(3) Uani 1.000000 1 . . .
C3 C 0.1587(5) -0.0004(7) 0.3959(5) 0.0557(18) Uani 1.000000 1 . U .
C5A C 0.2353(5) 0.0450(8) 0.4306(5) 0.062(2) Uani 1.000000 1 . U .
C9A C 0.0914(6) 0.0042(10) 0.4427(7) 0.088(4) Uani 1.000000 1 . . .
C1 C 0.0437(6) -0.2072(6) 0.2814(10) 0.086(3) Uani 1.000000 1 . U .
N2A N 0.0 0.5368(7) 0.25 0.070(3) Uani 1.000000 2 S TU P
C10A C 0.3816(6) 0.0917(13) 0.4291(6) 0.095(4) Uani 1.000000 1 . . .
H5A H 0.2448(5) 0.0786(8) 0.4832(5) 0.075(3) Uiso 1.000000 1 R . .
H7A H 0.3284(4) -0.0107(6) 0.2873(4) 0.0481(17) Uiso 1.000000 1 R . .
H13A H 0.0794(4) 0.3319(5) 0.3631(4) 0.0454(17) Uiso 1.000000 1 R . .
H14A H 0.0722(6) 0.5194(6) 0.3585(6) 0.076(3) Uiso 1.000000 1 R . .
H11a H 0.199(5) -0.1842(7) 0.2004(8) 0.099(4) Uiso 1.000000 1 GR . .
H11b H 0.142(2) -0.083(5) 0.1601(17) 0.099(4) Uiso 1.000000 1 GR . .
H11c H 0.239(3) -0.080(5) 0.168(2) 0.099(4) Uiso 1.000000 1 GR . .
H9Aa H 0.051(3) -0.054(5) 0.423(4) 0.132(6) Uiso 1.000000 1 GR . .
H9Ab H 0.1162(10) -0.005(8) 0.5016(9) 0.132(6) Uiso 1.000000 1 GR . .
H9Ac H 0.063(4) 0.075(3) 0.433(5) 0.132(6) Uiso 1.000000 1 GR . .
H10a H 0.415(2) 0.039(3) 0.467(5) 0.143(6) Uiso 1.000000 1 GR . .
H10b H 0.410(3) 0.111(8) 0.3863(7) 0.143(6) Uiso 1.000000 1 GR . .
H10c H 0.3738(7) 0.157(5) 0.460(5) 0.143(6) Uiso 1.000000 1 GR . .
H1a H 0.0401(6) -0.2303(6) 0.3370(10) 0.104(4) Uiso 1.000000 1 R . .
H1b H 0.0835(6) -0.2546(6) 0.2626(10) 0.104(4) Uiso 1.000000 1 R . .

loop_
_atom_site_aniso_label
_atom_site_aniso_U_11
_atom_site_aniso_U_22
_atom_site_aniso_U_33
_atom_site_aniso_U_12
_atom_site_aniso_U_13
_atom_site_aniso_U_23
Au1A 0.0218(6) 0.0059(6) 0.0175(6) -0.000000 0.0020(4) 0.000000
I1A 0.0253(7) 0.0298(7) 0.0206(7) -0.0081(4) 0.0061(5) -0.0061(4)
C1A 0.019(2) 0.021(2) 0.020(2) -0.0049(18) 0.0085(18) -0.0058(18)
C12A 0.028(3) 0.013(3) 0.021(3) -0.000000 0.009(2) 0.000000
F1A 0.063(6) 0.147(6) 0.078(5) 0.040(5) 0.039(5) 0.073(5)
F2A 0.044(5) 0.126(5) 0.077(5) 0.039(4) 0.037(4) 0.057(4)
C13A 0.044(3) 0.027(3) 0.047(3) -0.015(2) 0.019(3) -0.018(2)
C8A 0.043(3) 0.025(3) 0.071(4) 0.010(2) 0.026(3) 0.014(2)
C6A 0.042(3) 0.080(5) 0.044(3) 0.022(3) 0.009(2) 0.024(3)
C4 0.047(5) 0.010(4) 0.097(8) -0.000000 0.044(6) 0.000000
C2 0.040(3) 0.027(3) 0.085(5) 0.015(2) 0.032(3) 0.026(3)
C7A 0.037(3) 0.041(3) 0.046(3) 0.011(2) 0.016(2) 0.018(2)
C3A 0.024(3) 0.065(4) 0.046(4) 0.019(3) 0.013(3) 0.028(3)
C2A 0.035(4) 0.075(5) 0.046(4) 0.017(3) 0.018(3) 0.037(4)
C14A 0.070(5) 0.038(4) 0.094(5) -0.023(3) 0.047(3) -0.031(3)
N1A 0.050(3) 0.012(2) 0.131(5) 0.008(2) 0.046(3) 0.014(2)
C11A 0.051(5) 0.035(4) 0.119(8) -0.004(3) 0.034(5) -0.020(4)
C3 0.049(4) 0.064(4) 0.062(4) 0.035(3) 0.029(3) 0.042(3)
C5A 0.050(4) 0.098(5) 0.039(3) 0.034(3) 0.011(3) 0.030(3)
C9A 0.070(6) 0.124(9) 0.090(7) 0.063(6) 0.059(6) 0.073(7)
C1 0.068(5) 0.028(4) 0.172(8) 0.006(3) 0.046(4) 0.010(3)
N2A 0.089(7) 0.016(4) 0.127(9) -0.000000 0.070(6) 0.000000
C10A 0.046(5) 0.185(13) 0.042(5) 0.034(7) -0.011(4) -0.008(6)

loop_
_atom_type_symbol
_atom_type_scat_dispersion_real
_atom_type_scat_dispersion_imag
_atom_type_scat_Cromer_Mann_a1
_atom_type_scat_Cromer_Mann_a2
_atom_type_scat_Cromer_Mann_a3
_atom_type_scat_Cromer_Mann_a4
_atom_type_scat_Cromer_Mann_b1
_atom_type_scat_Cromer_Mann_b2
_atom_type_scat_Cromer_Mann_b3
_atom_type_scat_Cromer_Mann_b4
_atom_type_scat_Cromer_Mann_c
_atom_type_scat_source
_atom_type_scat_dispersion_source
Au -4.01093 7.72880 16.88190 18.59130 25.55820 5.86000 0.46110 8.62160 1.48260 36.39560 12.06580 'International Tables Volume C Table 6.1.1.4 (pp. 500-502)' 'Henke, Gullikson and Davis, At. Data and Nucl. Data Tables, 1993, 54, 2'
C 0.01920 0.00962 2.31000 1.02000 1.58860 0.86500 20.84390 10.20750 0.56870 51.65120 0.21560 'International Tables Volume C Table 6.1.1.4 (pp. 500-502)' 'Henke, Gullikson and Davis, At. Data and Nucl. Data Tables, 1993, 54, 2'
F 0.07537 0.05506 3.53920 2.64120 1.51700 1.02430 10.28250 4.29440 0.26150 26.14760 0.27760 'International Tables Volume C Table 6.1.1.4 (pp. 500-502)' 'Henke, Gullikson and Davis, At. Data and Nucl. Data Tables, 1993, 54, 2'
H 0.00000 0.00000 0.49300 0.32291 0.14019 0.04081 10.51090 26.12570 3.14236 57.79970 0.00304 'International Tables Volume C Table 6.1.1.4 (pp. 500-502)' 'Henke, Gullikson and Davis, At. Data and Nucl. Data Tables, 1993, 54, 2'
I -0.19206 6.94430 20.14720 18.99490 7.51380 2.27350 4.34700 0.38140 27.76600 66.87760 4.07120 'International Tables Volume C Table 6.1.1.4 (pp. 500-502)' 'Henke, Gullikson and Davis, At. Data and Nucl. Data Tables, 1993, 54, 2'
N 0.03256 0.01839 12.21260 3.13220 2.01250 1.16630 0.00570 9.89330 28.99750 0.58260 -11.52900 'International Tables Volume C Table 6.1.1.4 (pp. 500-502)' 'Henke, Gullikson and Davis, At. Data and Nucl. Data Tables, 1993, 54, 2'

loop_
_geom_angle_atom_site_label_1
_geom_angle_atom_site_label_2
_geom_angle_atom_site_label_3
_geom_angle
_geom_angle_site_symmetry_1
_geom_angle_site_symmetry_3
_geom_angle_publ_flag
I1A Au1A I1A 149.52(4) 2 . ?
C12A Au1A I1A 74.760(19) . 2 ?
C12A Au1A I1A 74.760(19) . . ?
C4 Au1A I1A 105.240(19) . 2 ?
C4 Au1A I1A 105.240(19) . . ?
C4 Au1A C12A 180.0 . . ?
C1A I1A Au1A 171.89(13) . . ?
C3A C1A I1A 121.7(4) . . ?
C2A C1A I1A 122.2(4) . . ?
C2A C1A C3A 116.1(6) . . ?
C13A C12A Au1A 123.0(4) 2 . ?
C13A C12A Au1A 123.0(4) . . ?
C13A C12A C13A 114.0(7) 2 . ?
C14A C13A C12A 119.6(7) . . ?
H13A C13A C12A 120.2(4) . . ?
H13A C13A C14A 120.2(5) . . ?
C7A C8A C2 117.7(7) . . ?
C11A C8A C2 122.2(7) . . ?
C11A C8A C7A 120.1(6) . . ?
C5A C6A C7A 119.0(8) . . ?
C10A C6A C7A 120.7(7) . . ?
C10A C6A C5A 120.2(8) . . ?
N1A C4 Au1A 125.0(4) 2 . ?
N1A C4 Au1A 125.0(4) . . ?
N1A C4 N1A 110.0(8) . 2 ?
N1A C2 C8A 118.4(8) . . ?
C3 C2 C8A 121.9(7) . . ?
C3 C2 N1A 119.7(6) . . ?
C6A C7A C8A 121.8(7) . . ?
H7A C7A C8A 119.1(4) . . ?
H7A C7A C6A 119.1(4) . . ?
F2A C3A C1A 118.8(7) . . ?
C2A C3A C1A 121.3(6) 7 . ?
C2A C3A F2A 119.9(7) 7 . ?
F1A C2A C1A 118.7(7) . . ?
C3A C2A C1A 122.7(6) 7 . ?
C3A C2A F1A 118.7(7) 7 . ?
N2A C14A C13A 125.6(8) . . ?
H14A C14A C13A 117.2(5) . . ?
H14A C14A N2A 117.2(4) . . ?
C2 N1A C4 124.0(5) . 2 ?
C1 N1A C4 112.2(7) . 2 ?
C1 N1A C2 122.8(7) . . ?
H11a C11A C8A 109.5 . . ?
H11b C11A C8A 109.5 . . ?
H11b C11A H11a 109.5 . . ?
H11c C11A C8A 109.5 . . ?
H11c C11A H11a 109.5 . . ?
H11c C11A H11b 109.5 . . ?
C5A C3 C2 118.3(7) . . ?
C9A C3 C2 122.3(9) . . ?
C9A C3 C5A 119.4(9) . . ?
C3 C5A C6A 121.2(9) . . ?
H5A C5A C6A 119.4(6) . . ?
H5A C5A C3 119.4(5) . . ?
H9Aa C9A C3 109.5 . . ?
H9Ab C9A C3 109.5 . . ?
H9Ab C9A H9Aa 109.5 . . ?
H9Ac C9A C3 109.5 . . ?
H9Ac C9A H9Aa 109.5 . . ?
H9Ac C9A H9Ab 109.5 . . ?
C1 C1 N1A 100.2(6) 2 . ?
H1a C1 N1A 111.7(7) . . ?
H1b C1 N1A 111.7(5) . . ?
H1b C1 H1a 109.487637351(16) . . ?
C14A N2A C14A 115.5(9) 2 . ?
H10a C10A C6A 109.5 . . ?
H10b C10A C6A 109.5 . . ?
H10b C10A H10a 109.5 . . ?
H10c C10A C6A 109.5 . . ?
H10c C10A H10a 109.5 . . ?
H10c C10A H10b 109.5 . . ?

loop_
_geom_bond_atom_site_label_1
_geom_bond_atom_site_label_2
_geom_bond_distance
_geom_bond_site_symmetry_2
_geom_bond_publ_flag
Au1A I1A 3.2614(9) . ?
Au1A I1A 3.2614(9) 2 ?
Au1A C12A 2.010(7) . ?
Au1A C4 2.034(8) . ?
I1A C1A 2.093(5) . ?
C1A C3A 1.361(8) . ?
C1A C2A 1.345(8) . ?
C12A C13A 1.411(7) 2 ?
C12A C13A 1.411(7) . ?
F1A C2A 1.335(11) . ?
F2A C3A 1.322(10) . ?
C13A C14A 1.386(10) . ?
C13A H13A 0.9500 . ?
C8A C2 1.409(10) . ?
C8A C7A 1.382(10) . ?
C8A C11A 1.494(13) . ?
C6A C7A 1.370(11) . ?
C6A C5A 1.396(11) . ?
C6A C10A 1.504(14) . ?
C4 N1A 1.327(8) . ?
C4 N1A 1.327(8) 2 ?
C2 N1A 1.435(11) . ?
C2 C3 1.375(13) . ?
C7A H7A 0.9500 . ?
C3A C2A 1.370(10) 7 ?
C14A N2A 1.303(11) . ?
C14A H14A 0.9500 . ?
N1A C1 1.501(9) . ?
C11A H11a 0.9800 . ?
C11A H11b 0.9800 . ?
C11A H11c 0.9800 . ?
C3 C5A 1.385(13) . ?
C3 C9A 1.521(10) . ?
C5A H5A 0.9500 . ?
C9A H9Aa 0.9800 . ?
C9A H9Ab 0.9800 . ?
C9A H9Ac 0.9800 . ?
C1 C1 1.58(3) 2 ?
C1 H1a 0.9900 . ?
C1 H1b 0.9900 . ?
C10A H10a 0.9800 . ?
C10A H10b 0.9800 . ?
C10A H10c 0.9800 . ?

loop_
_restr_U_iso_atom_site_label
_restr_U_iso_weight_param
C12A 0.0100
C13A 0.0100
C8A 0.0100
C6A 0.0100
C2 0.0100
C7A 0.0100
C14A 0.0100
N1A 0.0100
C3 0.0100
C5A 0.0100
C1 0.0100
N2A 0.0200

loop_
_restr_U_similar_atom_site_label_1
_restr_U_similar_atom_site_label_2
_restr_U_similar_weight_param
C1A C3A 0.0400
C1A C2A 0.0400
F1A C2A 0.0800
F2A C3A 0.0800
C8A C2 0.0400
C8A C7A 0.0400
C6A C7A 0.0400
C6A C5A 0.0400
C2 N1A 0.0400
C2 C3 0.0400
N1A C1 0.0400
C3 C5A 0.0400

loop_
_atom_site_anharm_gc_c_label
_atom_site_anharm_gc_c_111
_atom_site_anharm_gc_c_112
_atom_site_anharm_gc_c_113
_atom_site_anharm_gc_c_122
_atom_site_anharm_gc_c_123
_atom_site_anharm_gc_c_133
_atom_site_anharm_gc_c_222
_atom_site_anharm_gc_c_223
_atom_site_anharm_gc_c_233
_atom_site_anharm_gc_c_333
Au1A -0.0 0.000000014(17) -0.0 -0.0 0.000000045(10) -0.0 -0.00000014(5) -0.0 0.000000025(15) 0.0
I1A 0.00000003(3) -0.00000003(2) -0.000000012(17) 0.00000003(3) 0.000000001(15) 0.000000032(16) -0.00000009(8) 0.00000000(3) 0.00000003(2) 0.00000001(3)
F1A -0.0000013(6) -0.0000017(8) -0.0000014(5) -0.0000015(14) -0.0000019(8) -0.0000013(5) -0.000001(3) -0.0000001(17) -0.0000015(11) -0.0000011(6)
F2A 0.0000010(5) -0.0000004(6) 0.0000007(4) -0.0000007(11) -0.0000011(6) 0.0000002(4) 0.000001(2) -0.0000031(13) -0.0000022(8) -0.0000005(6)

loop_
_atom_site_anharm_gc_d_label
_atom_site_anharm_gc_d_1111
_atom_site_anharm_gc_d_1112
_atom_site_anharm_gc_d_1113
_atom_site_anharm_gc_d_1122
_atom_site_anharm_gc_d_1123
_atom_site_anharm_gc_d_1133
_atom_site_anharm_gc_d_1222
_atom_site_anharm_gc_d_1223
_atom_site_anharm_gc_d_1233
_atom_site_anharm_gc_d_1333
_atom_site_anharm_gc_d_2222
_atom_site_anharm_gc_d_2223
_atom_site_anharm_gc_d_2233
_atom_site_anharm_gc_d_2333
_atom_site_anharm_gc_d_3333
Au1A -0.000000013(2) -0.0 -0.0000000166(8) 0.0000000019(11) -0.0 -0.0000000104(6) -0.0 -0.0000000066(6) -0.0 -0.0000000114(8) -0.000000055(5) -0.0 -0.0000000146(9) -0.0 -0.0000000109(17)
I1A -0.000000012(2) 0.0000000000(13) -0.0000000160(11) 0.0000000034(15) 0.0000000000(6) -0.0000000082(8) -0.000000001(2) -0.0000000087(9) -0.0000000001(6) -0.0000000096(10) -0.000000034(8) -0.000000003(2) -0.0000000147(12) -0.0000000015(11) -0.000000008(2)
F1A -0.00000004(3) -0.00000020(4) -0.00000006(2) -0.00000041(7) -0.00000023(4) -0.00000009(2) -0.00000132(13) -0.00000065(7) -0.00000038(4) -0.00000019(2) -0.0000046(3) -0.00000224(17) -0.00000110(10) -0.00000063(6) -0.00000033(3)
F2A -0.00000004(2) -0.00000017(4) -0.000000072(16) -0.00000035(5) -0.00000021(3) -0.000000124(17) -0.00000103(10) -0.00000052(5) -0.00000030(3) -0.00000018(2) -0.0000031(2) -0.00000158(12) -0.00000077(7) -0.00000043(5) -0.00000024(3)
